data_4037842
loop_
_publ_author_name
'Rajamanickam, Suresh'
'Sah, Chitranjan'
'Mir, Bilal Ahmad'
'Ghosh, Subhendu'
'Sethi, Garima'
'Yadav, Vinita'
'Venkataramani, Sugumar'
'Patel, Bhisma K.'

_publ_section_title
;
 Bu<sub>4</sub>NI-Catalyzed, Radical-Induced Regioselective
 <i>N</i>-Alkylations and Arylations of Tetrazoles Using Organic
 Peroxides/Peresters.
;
_journal_name_full 'The Journal of organic chemistry'
_journal_paper_doi 10.1021/acs.joc.9b02875
_journal_year 2020
_chemical_formula_sum 'C8 H7 Br N4'
_chemical_formula_weight 239.09
_space_group_IT_number 29
_space_group_name_Hall 'P 2c -2ac'
_space_group_name_H-M_alt 'P c a 21'
_symmetry_cell_setting orthorhombic
_symmetry_space_group_name_H-M 'P c a 21'
_atom_sites_solution_hydrogens geom
_atom_sites_solution_primary direct
_atom_sites_solution_secondary difmap
_audit_creation_method SHELXL-97
_cell_angle_alpha 90.00
_cell_angle_beta 90.00
_cell_angle_gamma 90.00
_cell_formula_units_Z 4
_cell_length_a 6.0928(3)
_cell_length_b 6.9436(4)
_cell_length_c 21.7386(8)
_cell_measurement_reflns_used 716
_cell_measurement_temperature 293(2)
_cell_measurement_theta_max 25.8650
_cell_measurement_theta_min 3.4860
_cell_volume 919.67(8)
_computing_structure_refinement 'SHELXL-97 (Sheldrick, 1997)'
_computing_structure_solution 'SHELXS-97 (Sheldrick, 1990)'
_diffrn_ambient_temperature 293(2)
_diffrn_measured_fraction_theta_full 0.999
_diffrn_measured_fraction_theta_max 0.999
_diffrn_measurement_device_type 'SuperNova, Single source at offset, Eos'
_diffrn_radiation_monochromator graphite
_diffrn_radiation_source 'fine-focus sealed tube'
_diffrn_radiation_type MoK\a
_diffrn_radiation_wavelength 0.71073
_diffrn_reflns_av_R_equivalents 0.0268
_diffrn_reflns_av_sigmaI/netI 0.0423
_diffrn_reflns_limit_h_max 4
_diffrn_reflns_limit_h_min -7
_diffrn_reflns_limit_k_max 7
_diffrn_reflns_limit_k_min -8
_diffrn_reflns_limit_l_max 25
_diffrn_reflns_limit_l_min -11
_diffrn_reflns_number 2088
_diffrn_reflns_theta_full 25.00
_diffrn_reflns_theta_max 25.00
_diffrn_reflns_theta_min 2.93
_exptl_absorpt_coefficient_mu 4.425
_exptl_absorpt_correction_T_max 1.00000
_exptl_absorpt_correction_T_min 0.27600
_exptl_absorpt_correction_type multi-scan
_exptl_crystal_colour colorless
_exptl_crystal_density_diffrn 1.727
_exptl_crystal_density_method 'not measured'
_exptl_crystal_description block
_exptl_crystal_F_000 472
_exptl_crystal_size_max 0.21
_exptl_crystal_size_mid 0.17
_exptl_crystal_size_min 0.15
_refine_diff_density_max 0.574
_refine_diff_density_min -0.426
_refine_diff_density_rms 0.071
_refine_ls_abs_structure_details 'Flack H D (1983), Acta Cryst. A39, 876-881'
_refine_ls_abs_structure_Flack 0.03(2)
_refine_ls_extinction_method none
_refine_ls_goodness_of_fit_ref 1.001
_refine_ls_hydrogen_treatment mixed
_refine_ls_matrix_type full
_refine_ls_number_parameters 119
_refine_ls_number_reflns 1160
_refine_ls_number_restraints 1
_refine_ls_restrained_S_all 1.000
_refine_ls_R_factor_all 0.0576
_refine_ls_R_factor_gt 0.0418
_refine_ls_shift/su_max 0.000
_refine_ls_shift/su_mean 0.000
_refine_ls_structure_factor_coef Fsqd
_refine_ls_weighting_details 'calc w=1/[\s^2^(Fo^2^)+(0.0484P)^2^+0.0000P] where P=(Fo^2^+2Fc^2^)/3'
_refine_ls_weighting_scheme calc
_refine_ls_wR_factor_gt 0.0883
_refine_ls_wR_factor_ref 0.0984
_reflns_number_gt 915
_reflns_number_total 1160
_reflns_threshold_expression >2sigma(I)
_cod_data_source_file jo9b02875_si_003.cif
_cod_data_source_block rsh-103-a
_cod_database_code 4037842

loop_
_symmetry_equiv_pos_as_xyz
'x, y, z'
'-x, -y, z+1/2'
'x+1/2, -y, z'
'-x+1/2, y, z+1/2'

loop_
_atom_site_label
_atom_site_type_symbol
_atom_site_fract_x
_atom_site_fract_y
_atom_site_fract_z
_atom_site_U_iso_or_equiv
_atom_site_adp_type
_atom_site_occupancy
_atom_site_symmetry_multiplicity
_atom_site_calc_flag
_atom_site_refinement_flags
Br1 Br 0.33355(12) 0.22412(10) 0.24742(4) 0.0618(3) Uani 1 1 d .
N4 N 0.1283(11) 0.1888(15) 0.5612(4) 0.060(3) Uani 1 1 d .
N2 N -0.1909(11) 0.2635(8) 0.5898(3) 0.0484(17) Uani 1 1 d .
N3 N 0.0015(13) 0.1991(11) 0.6095(3) 0.059(2) Uani 1 1 d .
N1 N -0.1953(10) 0.2966(8) 0.5308(3) 0.0469(16) Uani 1 1 d .
C8 C 0.2962(13) 0.1911(13) 0.4367(5) 0.041(2) Uani 1 1 d .
H8 H 0.3897 0.1558 0.4685 0.049 Uiso 1 1 calc R
C4 C -0.0473(12) 0.3192(11) 0.4016(4) 0.0425(18) Uani 1 1 d .
H4 H -0.1854 0.3693 0.4103 0.051 Uiso 1 1 calc R
C6 C 0.2361(15) 0.2399(9) 0.3293(3) 0.0427(18) Uani 1 1 d .
C5 C 0.0230(12) 0.3103(11) 0.3421(3) 0.0465(18) Uani 1 1 d .
H5 H -0.0683 0.3501 0.3103 0.056 Uiso 1 1 calc R
C3 C 0.0851(12) 0.2540(9) 0.4498(4) 0.0366(17) Uani 1 1 d .
C2 C 0.0067(10) 0.2497(9) 0.5132(3) 0.0377(16) Uani 1 1 d .
C7 C 0.3689(12) 0.1807(11) 0.3759(4) 0.0426(18) Uani 1 1 d .
H7 H 0.5082 0.1332 0.3672 0.051 Uiso 1 1 calc R
C1 C -0.3750(16) 0.2882(12) 0.6321(5) 0.066(3) Uani 1 1 d .
H1A H -0.3559 0.4051 0.6550 0.099 Uiso 1 1 calc R
H1B H -0.3807 0.1809 0.6599 0.099 Uiso 1 1 calc R
H1C H -0.5094 0.2948 0.6091 0.099 Uiso 1 1 calc R

loop_
_atom_site_aniso_label
_atom_site_aniso_U_11
_atom_site_aniso_U_22
_atom_site_aniso_U_33
_atom_site_aniso_U_23
_atom_site_aniso_U_13
_atom_site_aniso_U_12
Br1 0.0706(5) 0.0744(5) 0.0405(4) -0.0031(11) 0.0092(5) -0.0021(4)
N4 0.050(4) 0.092(6) 0.038(5) 0.003(5) -0.008(4) -0.002(4)
N2 0.054(5) 0.050(4) 0.040(4) 0.004(3) 0.003(3) -0.006(3)
N3 0.053(4) 0.084(5) 0.040(4) -0.006(4) -0.011(3) 0.011(4)
N1 0.052(4) 0.057(4) 0.032(4) -0.001(3) -0.002(3) 0.006(3)
C8 0.040(5) 0.042(5) 0.040(5) 0.001(5) -0.005(4) 0.006(4)
C4 0.044(4) 0.042(4) 0.041(5) -0.001(4) 0.000(4) 0.001(4)
C6 0.061(4) 0.033(4) 0.034(4) -0.001(3) 0.001(4) -0.002(3)
C5 0.047(4) 0.054(4) 0.038(4) 0.005(4) -0.003(3) 0.009(4)
C3 0.044(4) 0.028(3) 0.038(4) -0.004(3) -0.006(3) 0.004(3)
C2 0.036(3) 0.037(4) 0.040(4) -0.009(3) -0.003(4) -0.001(3)
C7 0.040(4) 0.040(4) 0.048(5) -0.003(4) -0.002(4) -0.002(4)
C1 0.070(6) 0.080(7) 0.047(5) 0.003(5) 0.012(5) 0.006(5)

loop_
_atom_type_symbol
_atom_type_description
_atom_type_scat_dispersion_real
_atom_type_scat_dispersion_imag
_atom_type_scat_source
C C 0.0033 0.0016 'International Tables Vol C Tables 4.2.6.8 and 6.1.1.4'
H H 0.0000 0.0000 'International Tables Vol C Tables 4.2.6.8 and 6.1.1.4'
N N 0.0061 0.0033 'International Tables Vol C Tables 4.2.6.8 and 6.1.1.4'
Br Br -0.2901 2.4595 'International Tables Vol C Tables 4.2.6.8 and 6.1.1.4'

loop_
_geom_angle_atom_site_label_1
_geom_angle_atom_site_label_2
_geom_angle_atom_site_label_3
_geom_angle
N3 N4 C2 106.3(6)
N1 N2 N3 113.3(7)
N1 N2 C1 125.6(8)
N3 N2 C1 121.0(8)
N4 N3 N2 106.4(7)
N2 N1 C2 102.7(6)
C3 C8 C7 120.3(8)
C5 C4 C3 121.0(7)
C7 C6 C5 120.2(7)
C7 C6 Br1 120.0(6)
C5 C6 Br1 119.8(6)
C4 C5 C6 119.4(7)
C8 C3 C4 118.9(8)
C8 C3 C2 119.4(8)
C4 C3 C2 121.7(7)
N1 C2 N4 111.3(7)
N1 C2 C3 124.7(6)
N4 C2 C3 123.9(6)
C6 C7 C8 120.0(7)

loop_
_geom_bond_atom_site_label_1
_geom_bond_atom_site_label_2
_geom_bond_distance
Br1 C6 1.879(8)
N4 N3 1.305(11)
N4 C2 1.348(11)
N2 N1 1.303(9)
N2 N3 1.326(9)
N2 C1 1.460(11)
N1 C2 1.330(8)
C8 C3 1.388(11)
C8 C7 1.396(13)
C4 C5 1.364(10)
C4 C3 1.397(11)
C6 C7 1.360(11)
C6 C5 1.415(11)
C3 C2 1.460(10)
